data_4512917
loop_
_publ_author_name
'Mann, J. Matthew'
'McMillen, Colin D.'
'Kolis, Joseph W.'

_publ_section_title
;
 Crystal Chemistry of Alkali Thorium Silicates Under Hydrothermal
 Conditions
;
_journal_issue 6
_journal_name_full 'Crystal Growth &amp; Design'
_journal_page_first 2643
_journal_paper_doi 10.1021/cg5017164
_journal_volume 15
_journal_year 2015
_chemical_formula_sum 'Cs2 O9 Si3 Th'
_chemical_formula_weight 726.13
_chemical_name_systematic
; 
 ? 
;
_space_group_IT_number 176
_symmetry_cell_setting hexagonal
_symmetry_space_group_name_Hall '-P 6c'
_symmetry_space_group_name_H-M 'P 63/m'
_atom_sites_solution_hydrogens none
_atom_sites_solution_primary direct
_atom_sites_solution_secondary difmap
_audit_creation_method SHELXL-97
_cell_angle_alpha 90.00
_cell_angle_beta 90.00
_cell_angle_gamma 120.00
_cell_formula_units_Z 2
_cell_length_a 7.4738(11)
_cell_length_b 7.4738(11)
_cell_length_c 10.674(2)
_cell_measurement_reflns_used 2799
_cell_measurement_temperature 293(2)
_cell_measurement_theta_max 26.3678
_cell_measurement_theta_min 3.1455
_cell_volume 516.35(14)
_computing_cell_refinement 'CrystalClear (Rigaku/MSC, 2006)'
_computing_data_collection 'CrystalClear (Rigaku/MSC, 2006)'
_computing_data_reduction 'CrystalClear (Rigaku/MSC, 2006)'
_computing_molecular_graphics 'DIAMOND (Bradenburg, 1999)'
_computing_publication_material 'SHELXL-97 (Sheldrick, 1997)'
_computing_structure_refinement 'SHELXL-97 (Sheldrick, 1997)'
_computing_structure_solution 'SHELXS-97 (Sheldrick, 1990)'
_diffrn_ambient_temperature 293(2)
_diffrn_detector_area_resol_mean 14.6199
_diffrn_measured_fraction_theta_full 0.995
_diffrn_measured_fraction_theta_max 0.995
_diffrn_measurement_device_type 'Rigaku AFC8S'
_diffrn_measurement_method '\w scans'
_diffrn_radiation_monochromator graphite
_diffrn_radiation_source 'fine-focus sealed tube'
_diffrn_radiation_type MoK\a
_diffrn_radiation_wavelength 0.71073
_diffrn_reflns_av_R_equivalents 0.0661
_diffrn_reflns_av_sigmaI/netI 0.0284
_diffrn_reflns_limit_h_max 8
_diffrn_reflns_limit_h_min -9
_diffrn_reflns_limit_k_max 9
_diffrn_reflns_limit_k_min -8
_diffrn_reflns_limit_l_max 13
_diffrn_reflns_limit_l_min -13
_diffrn_reflns_number 4540
_diffrn_reflns_theta_full 26.32
_diffrn_reflns_theta_max 26.32
_diffrn_reflns_theta_min 3.15
_diffrn_standards_decay_% 0
_diffrn_standards_interval_count 0
_diffrn_standards_interval_time 0
_diffrn_standards_number 0
_exptl_absorpt_coefficient_mu 21.762
_exptl_absorpt_correction_T_max 1.0000
_exptl_absorpt_correction_T_min 0.5156
_exptl_absorpt_correction_type multi-scan
_exptl_absorpt_process_details 'REQAB, CrystalClear'
_exptl_crystal_colour colorless
_exptl_crystal_density_diffrn 4.670
_exptl_crystal_density_meas ?
_exptl_crystal_density_method 'not measured'
_exptl_crystal_description block
_exptl_crystal_F_000 628
_exptl_crystal_size_max 0.29
_exptl_crystal_size_mid 0.21
_exptl_crystal_size_min 0.14
_refine_diff_density_max 2.018
_refine_diff_density_min -2.041
_refine_diff_density_rms 0.294
_refine_ls_extinction_coef 0.0238(14)
_refine_ls_extinction_expression Fc^*^=kFc[1+0.001xFc^2^\l^3^/sin(2\q)]^-1/4^
_refine_ls_extinction_method SHELXL
_refine_ls_goodness_of_fit_ref 1.183
_refine_ls_hydrogen_treatment none
_refine_ls_matrix_type full
_refine_ls_number_parameters 28
_refine_ls_number_reflns 372
_refine_ls_number_restraints 0
_refine_ls_restrained_S_all 1.183
_refine_ls_R_factor_all 0.0294
_refine_ls_R_factor_gt 0.0251
_refine_ls_shift/su_max 0.000
_refine_ls_shift/su_mean 0.000
_refine_ls_structure_factor_coef Fsqd
_refine_ls_weighting_details 'calc w=1/[\s^2^(Fo^2^)+(0.0276P)^2^+2.1498P] where P=(Fo^2^+2Fc^2^)/3'
_refine_ls_weighting_scheme calc
_refine_ls_wR_factor_gt 0.0563
_refine_ls_wR_factor_ref 0.0590
_reflns_number_gt 337
_reflns_number_total 372
_reflns_threshold_expression >2sigma(I)
_cod_data_source_file cg5017164_si_001.cif
_cod_data_source_block Cs2ThSi3O9
_cod_depositor_comments
;
The following automatic conversions were performed:

'_symmetry_cell_setting' value 'Hexagonal' changed to 'hexagonal'
according to
/usr/data/users/saulius/crontab/automatic-downloads/rss-feeds/ACS/lib/dictionaries/cif_core.dic
dictionary named 'cif_core.dic' version 2.4.2 from 2011-04-26.

'_exptl_crystal_density_meas' value 'not measured' was changed to '?'
- the value is perceived as not measured.

Automatic conversion script
Id: cif_fix_values 3271 2015-04-21 07:52:19Z andrius 

 Adding full bibliography for 4512914--4512918.cif.
;
_cod_original_cell_volume 516.34(15)
_cod_original_sg_symbol_H-M P6(3)/m
_cod_database_code 4512917

loop_
_symmetry_equiv_pos_as_xyz
'x, y, z'
'-y, x-y, z'
'-x+y, -x, z'
'-x, -y, z+1/2'
'y, -x+y, z+1/2'
'x-y, x, z+1/2'
'-x, -y, -z'
'y, -x+y, -z'
'x-y, x, -z'
'x, y, -z-1/2'
'-y, x-y, -z-1/2'
'-x+y, -x, -z-1/2'

loop_
_atom_site_label
_atom_site_type_symbol
_atom_site_fract_x
_atom_site_fract_y
_atom_site_fract_z
_atom_site_U_iso_or_equiv
_atom_site_adp_type
_atom_site_occupancy
_atom_site_symmetry_multiplicity
_atom_site_calc_flag
_atom_site_refinement_flags
Th1 Th 1.0000 1.0000 0.0000 0.0064(3) Uani 1 6 d S
Cs1 Cs 0.6667 1.3333 0.06492(7) 0.0187(3) Uani 1 3 d S
Si1 Si 0.5983(4) 0.8514(4) 0.2500 0.0072(5) Uani 1 2 d S
O1 O 1.1043(10) 1.5066(9) 0.2500 0.0130(14) Uani 1 2 d S
O2 O 1.0551(7) 0.7795(7) 0.1235(5) 0.0162(11) Uani 1 1 d .

loop_
_atom_site_aniso_label
_atom_site_aniso_U_11
_atom_site_aniso_U_22
_atom_site_aniso_U_33
_atom_site_aniso_U_23
_atom_site_aniso_U_13
_atom_site_aniso_U_12
Th1 0.0073(3) 0.0073(3) 0.0048(3) 0.000 0.000 0.00363(14)
Cs1 0.0196(3) 0.0196(3) 0.0167(5) 0.000 0.000 0.00982(16)
Si1 0.0072(11) 0.0070(11) 0.0076(12) 0.000 0.000 0.0036(9)
O1 0.012(3) 0.008(3) 0.021(4) 0.000 0.000 0.006(3)
O2 0.017(2) 0.018(2) 0.015(3) 0.001(2) -0.005(2) 0.010(2)

loop_
_atom_type_symbol
_atom_type_description
_atom_type_scat_dispersion_real
_atom_type_scat_dispersion_imag
_atom_type_scat_source
O O 0.0106 0.0060 'International Tables Vol C Tables 4.2.6.8 and 6.1.1.4'
Si Si 0.0817 0.0704 'International Tables Vol C Tables 4.2.6.8 and 6.1.1.4'
Cs Cs -0.3680 2.1192 'International Tables Vol C Tables 4.2.6.8 and 6.1.1.4'
Th Th -7.2400 8.8979 'International Tables Vol C Tables 4.2.6.8 and 6.1.1.4'

loop_
_geom_angle_atom_site_label_1
_geom_angle_atom_site_label_2
_geom_angle_atom_site_label_3
_geom_angle
_geom_angle_site_symmetry_1
_geom_angle_site_symmetry_3
O2 Th1 O2 180.0 2_765 8_565
O2 Th1 O2 89.51(18) 2_765 7_775
O2 Th1 O2 90.49(18) 8_565 7_775
O2 Th1 O2 90.49(18) 2_765 .
O2 Th1 O2 89.51(18) 8_565 .
O2 Th1 O2 180.0(2) 7_775 .
O2 Th1 O2 90.49(18) 2_765 3_675
O2 Th1 O2 89.51(18) 8_565 3_675
O2 Th1 O2 89.51(18) 7_775 3_675
O2 Th1 O2 90.49(18) . 3_675
O2 Th1 O2 89.51(18) 2_765 9_655
O2 Th1 O2 90.49(18) 8_565 9_655
O2 Th1 O2 90.49(18) 7_775 9_655
O2 Th1 O2 89.51(18) . 9_655
O2 Th1 O2 180.0 3_675 9_655
O2 Th1 Cs1 75.89(12) 2_765 .
O2 Th1 Cs1 104.11(12) 8_565 .
O2 Th1 Cs1 47.60(13) 7_775 .
O2 Th1 Cs1 132.40(13) . .
O2 Th1 Cs1 45.35(12) 3_675 .
O2 Th1 Cs1 134.65(12) 9_655 .
O2 Th1 Cs1 104.11(12) 2_765 7_775
O2 Th1 Cs1 75.89(12) 8_565 7_775
O2 Th1 Cs1 132.40(13) 7_775 7_775
O2 Th1 Cs1 47.60(13) . 7_775
O2 Th1 Cs1 134.65(12) 3_675 7_775
O2 Th1 Cs1 45.35(12) 9_655 7_775
Cs1 Th1 Cs1 180.0 . 7_775
O2 Th1 Cs1 134.65(12) 2_765 7_675
O2 Th1 Cs1 45.35(12) 8_565 7_675
O2 Th1 Cs1 75.89(12) 7_775 7_675
O2 Th1 Cs1 104.11(12) . 7_675
O2 Th1 Cs1 47.60(13) 3_675 7_675
O2 Th1 Cs1 132.40(13) 9_655 7_675
Cs1 Th1 Cs1 62.465(5) . 7_675
Cs1 Th1 Cs1 117.535(5) 7_775 7_675
O2 Th1 Cs1 45.35(12) 2_765 1_655
O2 Th1 Cs1 134.65(12) 8_565 1_655
O2 Th1 Cs1 104.11(12) 7_775 1_655
O2 Th1 Cs1 75.89(12) . 1_655
O2 Th1 Cs1 132.40(13) 3_675 1_655
O2 Th1 Cs1 47.60(13) 9_655 1_655
Cs1 Th1 Cs1 117.535(5) . 1_655
Cs1 Th1 Cs1 62.465(5) 7_775 1_655
Cs1 Th1 Cs1 180.0 7_675 1_655
O2 Th1 Cs1 47.60(13) 2_765 7_785
O2 Th1 Cs1 132.40(13) 8_565 7_785
O2 Th1 Cs1 45.35(12) 7_775 7_785
O2 Th1 Cs1 134.65(12) . 7_785
O2 Th1 Cs1 104.11(12) 3_675 7_785
O2 Th1 Cs1 75.89(12) 9_655 7_785
Cs1 Th1 Cs1 62.465(5) . 7_785
Cs1 Th1 Cs1 117.535(5) 7_775 7_785
Cs1 Th1 Cs1 117.535(5) 7_675 7_785
Cs1 Th1 Cs1 62.465(5) 1_655 7_785
O2 Th1 Cs1 132.40(13) 2_765 1_545
O2 Th1 Cs1 47.60(13) 8_565 1_545
O2 Th1 Cs1 134.65(12) 7_775 1_545
O2 Th1 Cs1 45.35(12) . 1_545
O2 Th1 Cs1 75.89(12) 3_675 1_545
O2 Th1 Cs1 104.11(12) 9_655 1_545
Cs1 Th1 Cs1 117.535(5) . 1_545
Cs1 Th1 Cs1 62.465(5) 7_775 1_545
Cs1 Th1 Cs1 62.465(5) 7_675 1_545
Cs1 Th1 Cs1 117.535(5) 1_655 1_545
Cs1 Th1 Cs1 180.0 7_785 1_545
O2 Cs1 O2 116.29(6) 3_675 1_565
O2 Cs1 O2 116.29(6) 3_675 2_665
O2 Cs1 O2 116.29(6) 1_565 2_665
O2 Cs1 O2 91.49(12) 3_675 9
O2 Cs1 O2 146.44(8) 1_565 9
O2 Cs1 O2 59.89(16) 2_665 9
O2 Cs1 O2 59.89(16) 3_675 7_775
O2 Cs1 O2 91.49(12) 1_565 7_775
O2 Cs1 O2 146.44(8) 2_665 7_775
O2 Cs1 O2 86.56(12) 9 7_775
O2 Cs1 O2 146.44(8) 3_675 8_575
O2 Cs1 O2 59.89(16) 1_565 8_575
O2 Cs1 O2 91.49(12) 2_665 8_575
O2 Cs1 O2 86.56(12) 9 8_575
O2 Cs1 O2 86.56(12) 7_775 8_575
O2 Cs1 O1 72.44(14) 3_675 .
O2 Cs1 O1 46.03(13) 1_565 .
O2 Cs1 O1 131.51(11) 2_665 .
O2 Cs1 O1 163.17(13) 9 .
O2 Cs1 O1 81.09(11) 7_775 .
O2 Cs1 O1 103.96(12) 8_575 .
O2 Cs1 O1 46.03(13) 3_675 3_575
O2 Cs1 O1 131.51(11) 1_565 3_575
O2 Cs1 O1 72.44(14) 2_665 3_575
O2 Cs1 O1 81.09(11) 9 3_575
O2 Cs1 O1 103.96(12) 7_775 3_575
O2 Cs1 O1 163.17(13) 8_575 3_575
O1 Cs1 O1 90.79(8) . 3_575
O2 Cs1 O1 131.51(11) 3_675 2_775
O2 Cs1 O1 72.44(14) 1_565 2_775
O2 Cs1 O1 46.03(13) 2_665 2_775
O2 Cs1 O1 103.96(13) 9 2_775
O2 Cs1 O1 163.17(13) 7_775 2_775
O2 Cs1 O1 81.09(11) 8_575 2_775
O1 Cs1 O1 90.79(9) . 2_775
O1 Cs1 O1 90.79(8) 3_575 2_775
O2 Cs1 O1 78.94(13) 3_675 9_655
O2 Cs1 O1 120.30(13) 1_565 9_655
O2 Cs1 O1 102.75(13) 2_665 9_655
O2 Cs1 O1 43.64(12) 9 9_655
O2 Cs1 O1 44.28(13) 7_775 9_655
O2 Cs1 O1 76.69(12) 8_575 9_655
O1 Cs1 O1 125.37(16) . 9_655
O1 Cs1 O1 101.52(4) 3_575 9_655
O1 Cs1 O1 141.03(15) 2_775 9_655
O2 Cs1 O1 102.75(13) 3_675 7_785
O2 Cs1 O1 78.94(13) 1_565 7_785
O2 Cs1 O1 120.30(13) 2_665 7_785
O2 Cs1 O1 76.69(12) 9 7_785
O2 Cs1 O1 43.64(12) 7_775 7_785
O2 Cs1 O1 44.28(13) 8_575 7_785
O1 Cs1 O1 101.52(4) . 7_785
O1 Cs1 O1 141.03(15) 3_575 7_785
O1 Cs1 O1 125.37(16) 2_775 7_785
O1 Cs1 O1 41.84(15) 9_655 7_785
O2 Cs1 O1 120.30(13) 3_675 8_465
O2 Cs1 O1 102.75(13) 1_565 8_465
O2 Cs1 O1 78.94(13) 2_665 8_465
O2 Cs1 O1 44.28(13) 9 8_465
O2 Cs1 O1 76.69(12) 7_775 8_465
O2 Cs1 O1 43.64(12) 8_575 8_465
O1 Cs1 O1 141.03(15) . 8_465
O1 Cs1 O1 125.37(16) 3_575 8_465
O1 Cs1 O1 101.52(4) 2_775 8_465
O1 Cs1 O1 41.84(15) 9_655 8_465
O1 Cs1 O1 41.84(15) 7_785 8_465
O2 Si1 O2 115.8(4) 12_676 3_675
O2 Si1 O1 109.9(2) 12_676 2_765
O2 Si1 O1 109.9(2) 3_675 2_765
O2 Si1 O1 107.5(2) 12_676 3_575
O2 Si1 O1 107.5(2) 3_675 3_575
O1 Si1 O1 105.7(4) 2_765 3_575
O2 Si1 Cs1 175.3(2) 12_676 7_675
O2 Si1 Cs1 59.70(19) 3_675 7_675
O1 Si1 Cs1 73.75(9) 2_765 7_675
O1 Si1 Cs1 73.72(10) 3_575 7_675
O2 Si1 Cs1 59.70(19) 12_676 4_675
O2 Si1 Cs1 175.3(2) 3_675 4_675
O1 Si1 Cs1 73.75(9) 2_765 4_675
O1 Si1 Cs1 73.72(10) 3_575 4_675
Cs1 Si1 Cs1 124.75(7) 7_675 4_675
O2 Si1 Cs1 52.55(18) 12_676 10_556
O2 Si1 Cs1 104.3(2) 3_675 10_556
O1 Si1 Cs1 145.73(11) 2_765 10_556
O1 Si1 Cs1 62.41(19) 3_575 10_556
Cs1 Si1 Cs1 125.92(6) 7_675 10_556
Cs1 Si1 Cs1 72.04(2) 4_675 10_556
O2 Si1 Cs1 104.3(2) 12_676 .
O2 Si1 Cs1 52.55(18) 3_675 .
O1 Si1 Cs1 145.73(11) 2_765 .
O1 Si1 Cs1 62.41(19) 3_575 .
Cs1 Si1 Cs1 72.04(2) 7_675 .
Cs1 Si1 Cs1 125.92(6) 4_675 .
Cs1 Si1 Cs1 60.67(4) 10_556 .
Si1 O1 Si1 134.3(4) 3_675 2_775
Si1 O1 Cs1 123.8(2) 3_675 .
Si1 O1 Cs1 92.6(2) 2_775 .
Si1 O1 Cs1 123.8(2) 3_675 10_556
Si1 O1 Cs1 92.6(2) 2_775 10_556
Cs1 O1 Cs1 69.40(12) . 10_556
Si1 O1 Cs1 80.82(13) 3_675 4_785
Si1 O1 Cs1 80.76(12) 2_775 4_785
Cs1 O1 Cs1 146.89(15) . 4_785
Cs1 O1 Cs1 78.48(4) 10_556 4_785
Si1 O1 Cs1 80.82(13) 3_675 7_785
Si1 O1 Cs1 80.76(12) 2_775 7_785
Cs1 O1 Cs1 78.48(4) . 7_785
Cs1 O1 Cs1 146.89(15) 10_556 7_785
Cs1 O1 Cs1 131.30(18) 4_785 7_785
Si1 O2 Th1 147.5(3) 2_765 .
Si1 O2 Cs1 104.2(2) 2_765 1_545
Th1 O2 Cs1 103.89(16) . 1_545
Si1 O2 Cs1 95.6(2) 2_765 7_775
Th1 O2 Cs1 101.29(17) . 7_775
Cs1 O2 Cs1 88.51(12) 1_545 7_775

loop_
_geom_bond_atom_site_label_1
_geom_bond_atom_site_label_2
_geom_bond_distance
_geom_bond_site_symmetry_2
Th1 O2 2.302(5) 2_765
Th1 O2 2.302(5) 8_565
Th1 O2 2.302(5) 7_775
Th1 O2 2.302(5) .
Th1 O2 2.302(5) 3_675
Th1 O2 2.302(5) 9_655
Th1 Cs1 4.3703(6) .
Th1 Cs1 4.3703(6) 7_775
Th1 Cs1 4.3703(6) 7_675
Th1 Cs1 4.3703(6) 1_655
Th1 Cs1 4.3703(6) 7_785
Th1 Cs1 4.3703(6) 1_545
Cs1 O2 3.203(5) 3_675
Cs1 O2 3.203(5) 1_565
Cs1 O2 3.203(5) 2_665
Cs1 O2 3.291(5) 9
Cs1 O2 3.291(5) 7_775
Cs1 O2 3.291(5) 8_575
Cs1 O1 3.470(5) .
Cs1 O1 3.470(5) 3_575
Cs1 O1 3.470(5) 2_775
Cs1 O1 3.690(3) 9_655
Cs1 O1 3.690(3) 7_785
Cs1 O1 3.690(3) 8_465
Si1 O2 1.594(5) 12_676
Si1 O2 1.594(5) 3_675
Si1 O1 1.650(6) 2_765
Si1 O1 1.656(7) 3_575
Si1 Cs1 3.7938(15) 7_675
Si1 Cs1 3.7938(15) 4_675
Si1 Cs1 3.911(2) 10_556
O1 Si1 1.650(6) 3_675
O1 Si1 1.656(6) 2_775
O1 Cs1 3.470(5) 10_556
O1 Cs1 3.690(3) 4_785
O1 Cs1 3.690(3) 7_785
O2 Si1 1.594(5) 2_765
O2 Cs1 3.203(5) 1_545
O2 Cs1 3.291(5) 7_775
